data_7039855
loop_
_publ_author_name
'Lapointe, S.'
'Zargarian, D.'

_publ_section_title
;
 On the mechanism of Ni(ii)-promoted Michael-type hydroamination of
 acrylonitrile and its substituted derivatives.
;
_journal_issue 40
_journal_name_full 'Dalton transactions (Cambridge, England : 2003)'
_journal_page_first 15800
_journal_page_last 15810
_journal_paper_doi 10.1039/c6dt02105k
_journal_volume 45
_journal_year 2016
_chemical_formula_moiety 'C20 H36 N Ni O4 P2, C F3 O3 S'
_chemical_formula_sum 'C21 H36 F3 N Ni O7 P2 S'
_chemical_formula_weight 624.22
_space_group_crystal_system triclinic
_space_group_IT_number 2
_space_group_name_Hall '-P 1'
_space_group_name_H-M_alt 'P -1'
_symmetry_space_group_name_Hall '-P 1'
_symmetry_space_group_name_H-M 'P -1'
_atom_sites_solution_hydrogens mixed
_atom_sites_solution_primary direct
_audit_creation_date 2015-03-19
_audit_creation_method
;
Olex2 1.2
(compiled 2015.01.26 svn.r3150 for OlexSys, GUI svn.r4998)
;
_audit_update_record
;
2016-04-25 deposited with the CCDC.
2016-07-07 downloaded from the CCDC.
;
_cell_angle_alpha 84.276(2)
_cell_angle_beta 88.649(2)
_cell_angle_gamma 87.103(2)
_cell_formula_units_Z 2
_cell_length_a 7.5293(3)
_cell_length_b 11.2755(5)
_cell_length_c 17.2859(7)
_cell_measurement_reflns_used 9952
_cell_measurement_temperature 100
_cell_measurement_theta_max 60.795
_cell_measurement_theta_min 2.236
_cell_volume 1458.08(11)
_computing_cell_refinement
'SAINT (2013) V8.34A; Integration Software for Single Crystal Data. Bruker AXS Inc., Madison, WI 53719-1173.'
_computing_data_collection
;
APEX 2 (2013) Bruker AXS Inc., Madison, WI 53719-1173.
;
_computing_data_reduction
'SAINT (2013) V8.34A; Integration Software for Single Crystal Data. Bruker AXS Inc., Madison, WI 53719-1173.'
_computing_molecular_graphics 'Olex2 (Dolomanov et al., 2009)'
_computing_publication_material 'Olex2 (Dolomanov et al., 2009)'
_computing_structure_refinement 'XL (Sheldrick, 2008)'
_computing_structure_solution 'XT (Sheldrick, 2015)'
_diffrn_ambient_temperature 100
_diffrn_detector 'CMOS Area detector'
_diffrn_detector_area_resol_mean 10.24
_diffrn_detector_type 'Bruker Photon 100 CMOS Detector'
_diffrn_measured_fraction_theta_full 0.998
_diffrn_measured_fraction_theta_max 0.997
_diffrn_measurement_device 'k-geometry diffractometer'
_diffrn_measurement_device_type 'Bruker Venture Metaljet'
_diffrn_measurement_method '\w and \f scans'
_diffrn_radiation_collimation 'Focusing mirrors'
_diffrn_radiation_monochromator 'Helios MX Mirror Optics'
_diffrn_radiation_probe x-ray
_diffrn_radiation_type GaK\a
_diffrn_radiation_wavelength 1.34139
_diffrn_reflns_av_R_equivalents 0.0505
_diffrn_reflns_av_unetI/netI 0.0316
_diffrn_reflns_Laue_measured_fraction_full 0.998
_diffrn_reflns_Laue_measured_fraction_max 0.997
_diffrn_reflns_limit_h_max 9
_diffrn_reflns_limit_h_min -9
_diffrn_reflns_limit_k_max 14
_diffrn_reflns_limit_k_min -14
_diffrn_reflns_limit_l_max 22
_diffrn_reflns_limit_l_min -22
_diffrn_reflns_number 42662
_diffrn_reflns_point_group_measured_fraction_full 0.998
_diffrn_reflns_point_group_measured_fraction_max 0.997
_diffrn_reflns_theta_full 53.594
_diffrn_reflns_theta_max 60.764
_diffrn_reflns_theta_min 2.235
_diffrn_source 'Metal Jet'
_diffrn_source_target Ga
_diffrn_source_type 'Gallium Liquid Metal Jet Source'
_exptl_absorpt_coefficient_mu 5.154
_exptl_absorpt_correction_T_max 0.7519
_exptl_absorpt_correction_T_min 0.6204
_exptl_absorpt_correction_type multi-scan
_exptl_absorpt_process_details
;
SADABS-2014/5 (Bruker,2014/5) was used for absorption correction.
wR2(int) was 0.1095 before and 0.0688 after correction.
The Ratio of minimum to maximum transmission is 0.8251.
The \l/2 correction factor is 0.00150.
;
_exptl_crystal_colour colourless
_exptl_crystal_colour_primary colourless
_exptl_crystal_density_diffrn 1.422
_exptl_crystal_description block
_exptl_crystal_F_000 652
_exptl_crystal_recrystallization_method 'Re-crystallisation from solvent'
_exptl_crystal_size_max 0.08
_exptl_crystal_size_mid 0.08
_exptl_crystal_size_min 0.06
_refine_diff_density_max 0.609
_refine_diff_density_min -0.234
_refine_diff_density_rms 0.072
_refine_ls_extinction_method none
_refine_ls_goodness_of_fit_ref 1.078
_refine_ls_hydrogen_treatment mixed
_refine_ls_matrix_type full
_refine_ls_number_parameters 346
_refine_ls_number_reflns 6710
_refine_ls_number_restraints 0
_refine_ls_restrained_S_all 1.078
_refine_ls_R_factor_all 0.0361
_refine_ls_R_factor_gt 0.0327
_refine_ls_shift/su_max 0.002
_refine_ls_shift/su_mean 0.000
_refine_ls_structure_factor_coef Fsqd
_refine_ls_weighting_details 'w=1/[\s^2^(Fo^2^)+(0.0532P)^2^+0.3002P] where P=(Fo^2^+2Fc^2^)/3'
_refine_ls_weighting_scheme calc
_refine_ls_wR_factor_gt 0.0885
_refine_ls_wR_factor_ref 0.0903
_reflns_Friedel_coverage 0.000
_reflns_number_gt 6206
_reflns_number_total 6710
_reflns_threshold_expression 'I > 2\s(I)'
_cod_data_source_file c6dt02105k2.cif
_cod_data_source_block sela41
_cod_depositor_comments
;
The following automatic conversions were performed:

'_diffrn_radiation_probe' value 'X-ray' changed to 'x-ray' according
to
/usr/data/users/saulius/crontab/automatic-downloads/rss-feeds/RSC/lib/dictionaries/cif_core.dic
dictionary named 'cif_core.dic' version 2.4.2 from 2011-04-26.

Automatic conversion script
Id: cif_fix_values 4268 2015-11-12 08:31:59Z antanas 

 Adding full bibliography for 7039854--7039858.cif.
;
_cod_database_code 7039855
_shelxl_version_number 2014/6
_shelx_space_group_comment
;
The symmetry employed for this shelxl refinement is uniquely defined
by the following loop, which should always be used as a source of
symmetry information in preference to the above space-group names.
They are only intended as comments.
;
_shelx_estimated_absorpt_t_max 0.747
_shelx_estimated_absorpt_t_min 0.683
_olex2_refinement_description
;
1. Fixed Uiso
 At 1.2 times of:
  All C(H) groups
 At 1.5 times of:
  All C(H,H,H) groups
2.a Ternary CH refined with riding coordinates:
 C9(H9), C18(H18), C15(H15), C12(H12)
2.b Aromatic/amide H refined with riding coordinates:
 C3(H3), C5(H5)
2.c Idealised Me refined as rotating group:
 C14(H14A,H14B,H14C), C8(H8A,H8B,H8C), C13(H13A,H13B,H13C), C11(H11A,H11B,
 H11C), C17(H17A,H17B,H17C), C20(H20A,H20B,H20C), C19(H19A,H19B,H19C), C10(H10A,
 H10B,H10C), C16(H16A,H16B,H16C)
;
_olex2_submission_special_instructions 'No special instructions were received'
_solvent_exptl_crystal_recrystallization_method Acetone

loop_
_space_group_symop_operation_xyz
'x, y, z'
'-x, -y, -z'

loop_
_atom_site_label
_atom_site_type_symbol
_atom_site_fract_x
_atom_site_fract_y
_atom_site_fract_z
_atom_site_U_iso_or_equiv
_atom_site_adp_type
_atom_site_occupancy
_atom_site_site_symmetry_order
_atom_site_calc_flag
_atom_site_refinement_flags_posn
Ni1 Ni 0.40249(3) 0.62041(2) 0.77104(2) 0.01758(7) Uani 1 1 d .
P2 P 0.32559(6) 0.49988(4) 0.68739(2) 0.01889(10) Uani 1 1 d .
P1 P 0.50154(6) 0.77152(4) 0.82365(2) 0.02071(10) Uani 1 1 d .
S1 S -0.15748(5) 0.34630(4) 0.91626(2) 0.02389(10) Uani 1 1 d .
O2 O 0.40216(16) 0.55682(10) 0.60202(7) 0.0228(2) Uani 1 1 d .
O1 O 0.58546(17) 0.85974(10) 0.75172(7) 0.0247(3) Uani 1 1 d .
O4 O 0.77993(17) 0.99455(11) 0.48462(7) 0.0282(3) Uani 1 1 d .
O6 O -0.14903(18) 0.34745(12) 0.99935(8) 0.0329(3) Uani 1 1 d .
F1 F -0.1366(2) 0.16793(12) 0.82922(8) 0.0518(3) Uani 1 1 d .
O5 O -0.00715(18) 0.39129(13) 0.87222(8) 0.0363(3) Uani 1 1 d .
O3 O 0.6700(2) 0.87104(12) 0.40598(7) 0.0359(3) Uani 1 1 d .
O7 O -0.32763(18) 0.38449(13) 0.88406(8) 0.0368(3) Uani 1 1 d .
F3 F -0.2703(2) 0.12949(13) 0.93894(9) 0.0612(4) Uani 1 1 d .
F2 F 0.0130(2) 0.13846(13) 0.93401(10) 0.0631(4) Uani 1 1 d .
N1 N 0.3193(2) 0.53003(14) 0.86681(9) 0.0238(3) Uani 1 1 d .
H1A H 0.226(4) 0.492(2) 0.8632(14) 0.041(7) Uiso 1 1 d .
H1B H 0.292(3) 0.569(2) 0.9059(14) 0.033(6) Uiso 1 1 d .
H1C H 0.416(3) 0.477(2) 0.8835(14) 0.044(7) Uiso 1 1 d .
C1 C 0.4921(2) 0.70524(14) 0.67981(9) 0.0193(3) Uani 1 1 d .
C2 C 0.4812(2) 0.66428(14) 0.60633(9) 0.0201(3) Uani 1 1 d .
C6 C 0.5730(2) 0.81422(15) 0.68080(9) 0.0204(3) Uani 1 1 d .
C4 C 0.6239(2) 0.83355(15) 0.54370(9) 0.0210(3) Uani 1 1 d .
C3 C 0.5435(2) 0.72545(15) 0.53849(9) 0.0214(3) Uani 1 1 d .
H3 H 0.5319 0.6949 0.4897 0.026 Uiso 1 1 calc R
C7 C 0.6913(2) 0.89937(15) 0.47021(10) 0.0239(3) Uani 1 1 d .
C5 C 0.6391(2) 0.87888(15) 0.61514(10) 0.0214(3) Uani 1 1 d .
H5 H 0.6936 0.9523 0.6187 0.026 Uiso 1 1 calc R
C9 C 0.6911(2) 0.74980(17) 0.88827(10) 0.0263(4) Uani 1 1 d .
H9 H 0.7309 0.8302 0.8979 0.032 Uiso 1 1 calc R
C18 C 0.0900(2) 0.49126(16) 0.66651(10) 0.0261(4) Uani 1 1 d .
H18 H 0.0277 0.4579 0.7150 0.031 Uiso 1 1 calc R
C15 C 0.4226(2) 0.34881(15) 0.69169(10) 0.0250(4) Uani 1 1 d .
H15 H 0.3850 0.3135 0.6442 0.030 Uiso 1 1 calc R
C14 C 0.1962(3) 0.91182(18) 0.80288(12) 0.0347(4) Uani 1 1 d .
H14A H 0.2516 0.9640 0.7614 0.052 Uiso 1 1 calc GR
H14B H 0.0969 0.9557 0.8265 0.052 Uiso 1 1 calc GR
H14C H 0.1521 0.8422 0.7811 0.052 Uiso 1 1 calc GR
C12 C 0.3346(3) 0.87034(16) 0.86511(10) 0.0268(4) Uani 1 1 d .
H12 H 0.2728 0.8236 0.9091 0.032 Uiso 1 1 calc R
C8 C 0.8505(3) 1.06305(18) 0.41670(11) 0.0322(4) Uani 1 1 d .
H8A H 0.9229 1.0101 0.3856 0.048 Uiso 1 1 calc GR
H8B H 0.9244 1.1249 0.4330 0.048 Uiso 1 1 calc GR
H8C H 0.7522 1.1006 0.3855 0.048 Uiso 1 1 calc GR
C13 C 0.4154(3) 0.97673(17) 0.89702(12) 0.0342(4) Uani 1 1 d .
H13A H 0.4914 0.9483 0.9410 0.051 Uiso 1 1 calc GR
H13B H 0.3200 1.0307 0.9145 0.051 Uiso 1 1 calc GR
H13C H 0.4867 1.0194 0.8561 0.051 Uiso 1 1 calc GR
C21 C -0.1376(3) 0.18761(18) 0.90384(12) 0.0355(4) Uani 1 1 d .
C11 C 0.6419(3) 0.68345(19) 0.96675(11) 0.0334(4) Uani 1 1 d .
H11A H 0.5427 0.7270 0.9908 0.050 Uiso 1 1 calc GR
H11B H 0.7448 0.6777 1.0008 0.050 Uiso 1 1 calc GR
H11C H 0.6067 0.6031 0.9589 0.050 Uiso 1 1 calc GR
C17 C 0.3542(3) 0.27082(17) 0.76227(11) 0.0339(4) Uani 1 1 d .
H17A H 0.3997 0.2980 0.8098 0.051 Uiso 1 1 calc GR
H17B H 0.3951 0.1877 0.7585 0.051 Uiso 1 1 calc GR
H17C H 0.2239 0.2767 0.7638 0.051 Uiso 1 1 calc GR
C20 C 0.0117(3) 0.61757(19) 0.64399(13) 0.0365(4) Uani 1 1 d .
H20A H 0.0389 0.6692 0.6841 0.055 Uiso 1 1 calc GR
H20B H -0.1175 0.6154 0.6394 0.055 Uiso 1 1 calc GR
H20C H 0.0637 0.6490 0.5941 0.055 Uiso 1 1 calc GR
C19 C 0.0603(3) 0.4102(2) 0.60222(12) 0.0353(4) Uani 1 1 d .
H19A H 0.1386 0.4322 0.5576 0.053 Uiso 1 1 calc GR
H19B H -0.0640 0.4199 0.5861 0.053 Uiso 1 1 calc GR
H19C H 0.0872 0.3269 0.6220 0.053 Uiso 1 1 calc GR
C10 C 0.8431(3) 0.6853(2) 0.84703(12) 0.0363(4) Uani 1 1 d .
H10A H 0.8062 0.6067 0.8360 0.055 Uiso 1 1 calc GR
H10B H 0.9472 0.6756 0.8805 0.055 Uiso 1 1 calc GR
H10C H 0.8735 0.7323 0.7981 0.055 Uiso 1 1 calc GR
C16 C 0.6248(3) 0.3505(2) 0.68862(13) 0.0399(5) Uani 1 1 d .
H16A H 0.6627 0.4009 0.6423 0.060 Uiso 1 1 calc GR
H16B H 0.6755 0.2691 0.6864 0.060 Uiso 1 1 calc GR
H16C H 0.6665 0.3827 0.7352 0.060 Uiso 1 1 calc GR

loop_
_atom_site_aniso_label
_atom_site_aniso_U_11
_atom_site_aniso_U_22
_atom_site_aniso_U_33
_atom_site_aniso_U_23
_atom_site_aniso_U_13
_atom_site_aniso_U_12
Ni1 0.02043(13) 0.01797(12) 0.01429(12) -0.00012(8) 0.00046(8) -0.00374(9)
P2 0.0212(2) 0.01946(19) 0.01613(19) -0.00132(14) 0.00170(15) -0.00406(15)
P1 0.0252(2) 0.0211(2) 0.01609(19) -0.00048(15) -0.00176(15) -0.00580(16)
S1 0.0204(2) 0.0279(2) 0.0237(2) -0.00446(16) 0.00020(15) -0.00171(16)
O2 0.0290(6) 0.0231(6) 0.0171(5) -0.0036(4) 0.0033(5) -0.0092(5)
O1 0.0350(7) 0.0231(6) 0.0170(5) -0.0012(4) -0.0017(5) -0.0108(5)
O4 0.0297(7) 0.0304(7) 0.0235(6) 0.0089(5) -0.0039(5) -0.0111(5)
O6 0.0360(7) 0.0382(7) 0.0255(7) -0.0079(5) -0.0022(5) -0.0021(6)
F1 0.0720(10) 0.0461(7) 0.0403(7) -0.0205(6) 0.0024(7) -0.0008(7)
O5 0.0304(7) 0.0403(8) 0.0388(8) -0.0055(6) 0.0102(6) -0.0101(6)
O3 0.0594(9) 0.0286(7) 0.0201(6) -0.0027(5) 0.0101(6) -0.0116(6)
O7 0.0255(7) 0.0483(8) 0.0369(8) -0.0085(6) -0.0065(6) 0.0053(6)
F3 0.0774(10) 0.0443(8) 0.0658(10) -0.0153(7) 0.0222(8) -0.0312(7)
F2 0.0675(10) 0.0439(8) 0.0770(11) -0.0108(7) -0.0195(8) 0.0225(7)
N1 0.0283(8) 0.0249(7) 0.0184(7) -0.0011(6) 0.0012(6) -0.0071(6)
C1 0.0194(8) 0.0206(8) 0.0177(7) -0.0004(6) -0.0007(6) -0.0015(6)
C2 0.0198(8) 0.0197(7) 0.0209(8) -0.0011(6) 0.0005(6) -0.0025(6)
C6 0.0221(8) 0.0218(8) 0.0173(7) -0.0003(6) -0.0026(6) -0.0031(6)
C4 0.0194(8) 0.0222(8) 0.0203(8) 0.0021(6) 0.0013(6) -0.0003(6)
C3 0.0236(8) 0.0236(8) 0.0172(8) -0.0022(6) 0.0016(6) -0.0018(6)
C7 0.0227(8) 0.0221(8) 0.0257(9) 0.0023(6) 0.0023(7) 0.0007(6)
C5 0.0200(8) 0.0203(8) 0.0233(8) 0.0021(6) -0.0015(6) -0.0033(6)
C9 0.0268(9) 0.0309(9) 0.0217(8) 0.0002(7) -0.0051(7) -0.0080(7)
C18 0.0211(8) 0.0333(9) 0.0242(8) -0.0024(7) 0.0024(7) -0.0049(7)
C15 0.0313(9) 0.0213(8) 0.0225(8) -0.0029(6) 0.0019(7) -0.0009(7)
C14 0.0349(11) 0.0330(10) 0.0372(11) -0.0076(8) -0.0068(8) 0.0014(8)
C12 0.0331(10) 0.0255(8) 0.0225(8) -0.0048(7) 0.0005(7) -0.0031(7)
C8 0.0296(10) 0.0352(10) 0.0291(10) 0.0144(8) -0.0010(7) -0.0096(8)
C13 0.0464(12) 0.0268(9) 0.0308(10) -0.0081(7) -0.0036(8) -0.0034(8)
C21 0.0393(11) 0.0330(10) 0.0352(11) -0.0076(8) 0.0023(8) -0.0044(8)
C11 0.0330(10) 0.0435(11) 0.0228(9) 0.0059(8) -0.0054(7) -0.0094(8)
C17 0.0468(12) 0.0238(9) 0.0300(10) 0.0037(7) 0.0022(8) -0.0033(8)
C20 0.0279(10) 0.0414(11) 0.0398(11) -0.0048(9) -0.0023(8) 0.0060(8)
C19 0.0264(10) 0.0467(12) 0.0348(10) -0.0099(9) -0.0043(8) -0.0087(8)
C10 0.0266(10) 0.0474(12) 0.0339(10) 0.0027(9) -0.0021(8) -0.0027(8)
C16 0.0305(10) 0.0448(12) 0.0420(12) 0.0010(9) 0.0045(9) 0.0099(9)

loop_
_atom_type_symbol
_atom_type_description
_atom_type_scat_dispersion_real
_atom_type_scat_dispersion_imag
_atom_type_scat_source
C C 0.0150 0.0070 'International Tables Vol C Tables 4.2.6.8 and 6.1.1.4'
H H 0.0000 0.0000 'International Tables Vol C Tables 4.2.6.8 and 6.1.1.4'
F F 0.0600 0.0410 'International Tables Vol C Tables 4.2.6.8 and 6.1.1.4'
N N 0.0241 0.0134 'International Tables Vol C Tables 4.2.6.8 and 6.1.1.4'
Ni Ni -1.3410 3.2900 'International Tables Vol C Tables 4.2.6.8 and 6.1.1.4'
O O 0.0410 0.0250 'International Tables Vol C Tables 4.2.6.8 and 6.1.1.4'
P P 0.2600 0.3350 'International Tables Vol C Tables 4.2.6.8 and 6.1.1.4'
S S 0.2920 0.4250 'International Tables Vol C Tables 4.2.6.8 and 6.1.1.4'

loop_
_geom_angle_atom_site_label_1
_geom_angle_atom_site_label_2
_geom_angle_atom_site_label_3
_geom_angle
P1 Ni1 P2 163.365(19)
N1 Ni1 P2 98.74(5)
N1 Ni1 P1 97.87(5)
C1 Ni1 P2 81.79(5)
C1 Ni1 P1 81.65(5)
C1 Ni1 N1 177.70(7)
O2 P2 Ni1 105.68(4)
O2 P2 C18 100.78(7)
O2 P2 C15 101.09(7)
C18 P2 Ni1 118.93(6)
C15 P2 Ni1 120.16(6)
C15 P2 C18 106.77(9)
O1 P1 Ni1 106.13(4)
O1 P1 C9 100.56(7)
O1 P1 C12 102.02(7)
C9 P1 Ni1 120.08(6)
C12 P1 Ni1 116.25(6)
C12 P1 C9 108.85(9)
O6 S1 C21 102.75(9)
O5 S1 O6 115.93(9)
O5 S1 O7 114.91(9)
O5 S1 C21 102.29(9)
O7 S1 O6 114.48(8)
O7 S1 C21 103.90(10)
C2 O2 P2 112.39(10)
C6 O1 P1 112.18(10)
C7 O4 C8 115.21(14)
Ni1 N1 H1A 116.0(17)
Ni1 N1 H1B 117.7(16)
Ni1 N1 H1C 105.8(15)
H1A N1 H1B 101(2)
H1A N1 H1C 111(2)
H1B N1 H1C 105(2)
C2 C1 Ni1 122.49(12)
C2 C1 C6 115.16(14)
C6 C1 Ni1 122.36(12)
O2 C2 C1 117.54(14)
C3 C2 O2 118.81(14)
C3 C2 C1 123.65(15)
O1 C6 C1 117.67(14)
O1 C6 C5 118.46(14)
C5 C6 C1 123.86(15)
C3 C4 C7 118.08(15)
C5 C4 C3 120.83(15)
C5 C4 C7 121.09(15)
C2 C3 C4 118.24(15)
C2 C3 H3 120.9
C4 C3 H3 120.9
O4 C7 C4 111.55(15)
O3 C7 O4 123.62(15)
O3 C7 C4 124.82(16)
C6 C5 C4 118.26(15)
C6 C5 H5 120.9
C4 C5 H5 120.9
P1 C9 H9 108.0
C11 C9 P1 111.89(13)
C11 C9 H9 108.0
C10 C9 P1 108.66(13)
C10 C9 H9 108.0
C10 C9 C11 112.12(16)
P2 C18 H18 108.4
C20 C18 P2 108.68(13)
C20 C18 H18 108.4
C20 C18 C19 110.71(16)
C19 C18 P2 112.24(13)
C19 C18 H18 108.4
P2 C15 H15 107.4
C17 C15 P2 111.85(13)
C17 C15 H15 107.4
C16 C15 P2 110.23(13)
C16 C15 H15 107.4
C16 C15 C17 112.31(16)
H14A C14 H14B 109.5
H14A C14 H14C 109.5
H14B C14 H14C 109.5
C12 C14 H14A 109.5
C12 C14 H14B 109.5
C12 C14 H14C 109.5
P1 C12 H12 108.1
C14 C12 P1 108.75(13)
C14 C12 H12 108.1
C13 C12 P1 112.53(14)
C13 C12 C14 111.13(16)
C13 C12 H12 108.1
O4 C8 H8A 109.5
O4 C8 H8B 109.5
O4 C8 H8C 109.5
H8A C8 H8B 109.5
H8A C8 H8C 109.5
H8B C8 H8C 109.5
C12 C13 H13A 109.5
C12 C13 H13B 109.5
C12 C13 H13C 109.5
H13A C13 H13B 109.5
H13A C13 H13C 109.5
H13B C13 H13C 109.5
F1 C21 S1 111.88(14)
F1 C21 F2 107.37(18)
F3 C21 S1 111.67(15)
F3 C21 F1 107.58(17)
F3 C21 F2 107.38(19)
F2 C21 S1 110.73(14)
C9 C11 H11A 109.5
C9 C11 H11B 109.5
C9 C11 H11C 109.5
H11A C11 H11B 109.5
H11A C11 H11C 109.5
H11B C11 H11C 109.5
C15 C17 H17A 109.5
C15 C17 H17B 109.5
C15 C17 H17C 109.5
H17A C17 H17B 109.5
H17A C17 H17C 109.5
H17B C17 H17C 109.5
C18 C20 H20A 109.5
C18 C20 H20B 109.5
C18 C20 H20C 109.5
H20A C20 H20B 109.5
H20A C20 H20C 109.5
H20B C20 H20C 109.5
C18 C19 H19A 109.5
C18 C19 H19B 109.5
C18 C19 H19C 109.5
H19A C19 H19B 109.5
H19A C19 H19C 109.5
H19B C19 H19C 109.5
C9 C10 H10A 109.5
C9 C10 H10B 109.5
C9 C10 H10C 109.5
H10A C10 H10B 109.5
H10A C10 H10C 109.5
H10B C10 H10C 109.5
C15 C16 H16A 109.5
C15 C16 H16B 109.5
C15 C16 H16C 109.5
H16A C16 H16B 109.5
H16A C16 H16C 109.5
H16B C16 H16C 109.5

loop_
_geom_bond_atom_site_label_1
_geom_bond_atom_site_label_2
_geom_bond_distance
Ni1 P2 2.1873(5)
Ni1 P1 2.1807(5)
Ni1 N1 1.9623(15)
Ni1 C1 1.8897(16)
P2 O2 1.6525(12)
P2 C18 1.8281(18)
P2 C15 1.8144(17)
P1 O1 1.6475(12)
P1 C9 1.8248(18)
P1 C12 1.8197(19)
S1 O6 1.4405(13)
S1 O5 1.4347(14)
S1 O7 1.4376(14)
S1 C21 1.822(2)
O2 C2 1.3858(19)
O1 C6 1.3824(19)
O4 C7 1.339(2)
O4 C8 1.445(2)
F1 C21 1.330(2)
O3 C7 1.202(2)
F3 C21 1.325(2)
F2 C21 1.330(3)
N1 H1A 0.85(3)
N1 H1B 0.86(2)
N1 H1C 0.95(3)
C1 C2 1.400(2)
C1 C6 1.401(2)
C2 C3 1.384(2)
C6 C5 1.383(2)
C4 C3 1.400(2)
C4 C7 1.497(2)
C4 C5 1.392(2)
C3 H3 0.9500
C5 H5 0.9500
C9 H9 1.0000
C9 C11 1.529(2)
C9 C10 1.526(3)
C18 H18 1.0000
C18 C20 1.531(3)
C18 C19 1.534(3)
C15 H15 1.0000
C15 C17 1.526(2)
C15 C16 1.523(3)
C14 H14A 0.9800
C14 H14B 0.9800
C14 H14C 0.9800
C14 C12 1.537(3)
C12 H12 1.0000
C12 C13 1.528(3)
C8 H8A 0.9800
C8 H8B 0.9800
C8 H8C 0.9800
C13 H13A 0.9800
C13 H13B 0.9800
C13 H13C 0.9800
C11 H11A 0.9800
C11 H11B 0.9800
C11 H11C 0.9800
C17 H17A 0.9800
C17 H17B 0.9800
C17 H17C 0.9800
C20 H20A 0.9800
C20 H20B 0.9800
C20 H20C 0.9800
C19 H19A 0.9800
C19 H19B 0.9800
C19 H19C 0.9800
C10 H10A 0.9800
C10 H10B 0.9800
C10 H10C 0.9800
C16 H16A 0.9800
C16 H16B 0.9800
C16 H16C 0.9800

loop_
_geom_torsion_atom_site_label_1
_geom_torsion_atom_site_label_2
_geom_torsion_atom_site_label_3
_geom_torsion_atom_site_label_4
_geom_torsion
Ni1 P2 O2 C2 -3.44(11)
Ni1 P2 C18 C20 52.78(14)
Ni1 P2 C18 C19 175.57(11)
Ni1 P2 C15 C17 71.01(14)
Ni1 P2 C15 C16 -54.70(14)
Ni1 P1 O1 C6 -0.98(12)
Ni1 P1 C9 C11 -72.13(15)
Ni1 P1 C9 C10 52.21(14)
Ni1 P1 C12 C14 -53.64(14)
Ni1 P1 C12 C13 -177.21(11)
Ni1 C1 C2 O2 -0.4(2)
Ni1 C1 C2 C3 179.07(13)
Ni1 C1 C6 O1 -0.3(2)
Ni1 C1 C6 C5 -179.68(13)
P2 Ni1 C1 C2 -1.45(13)
P2 Ni1 C1 C6 178.05(14)
P2 O2 C2 C1 2.76(19)
P2 O2 C2 C3 -176.77(12)
P1 Ni1 C1 C2 -179.79(14)
P1 Ni1 C1 C6 -0.29(13)
P1 O1 C6 C1 0.88(19)
P1 O1 C6 C5 -179.70(12)
O2 P2 C18 C20 -62.03(13)
O2 P2 C18 C19 60.76(14)
O2 P2 C15 C17 -173.36(13)
O2 P2 C15 C16 60.93(14)
O2 C2 C3 C4 -179.63(14)
O1 P1 C9 C11 172.12(13)
O1 P1 C9 C10 -63.54(14)
O1 P1 C12 C14 61.30(14)
O1 P1 C12 C13 -62.27(14)
O1 C6 C5 C4 -179.07(15)
O6 S1 C21 F1 -177.87(14)
O6 S1 C21 F3 61.47(17)
O6 S1 C21 F2 -58.13(17)
O5 S1 C21 F1 -57.33(17)
O5 S1 C21 F3 -177.99(15)
O5 S1 C21 F2 62.41(17)
O7 S1 C21 F1 62.54(17)
O7 S1 C21 F3 -58.11(18)
O7 S1 C21 F2 -177.72(15)
C1 C2 C3 C4 0.9(3)
C1 C6 C5 C4 0.3(3)
C2 C1 C6 O1 179.24(14)
C2 C1 C6 C5 -0.1(3)
C6 C1 C2 O2 -179.97(14)
C6 C1 C2 C3 -0.5(3)
C3 C4 C7 O4 -173.94(15)
C3 C4 C7 O3 5.8(3)
C3 C4 C5 C6 0.1(2)
C7 C4 C3 C2 179.94(15)
C7 C4 C5 C6 179.48(15)
C5 C4 C3 C2 -0.7(2)
C5 C4 C7 O4 6.7(2)
C5 C4 C7 O3 -173.58(18)
C9 P1 O1 C6 124.79(12)
C9 P1 C12 C14 167.00(13)
C9 P1 C12 C13 43.43(15)
C18 P2 O2 C2 120.96(12)
C18 P2 C15 C17 -68.40(15)
C18 P2 C15 C16 165.89(13)
C15 P2 O2 C2 -129.37(12)
C15 P2 C18 C20 -167.21(12)
C15 P2 C18 C19 -44.43(15)
C12 P1 O1 C6 -123.14(12)
C12 P1 C9 C11 65.42(15)
C12 P1 C9 C10 -170.25(13)
C8 O4 C7 O3 -0.1(3)
C8 O4 C7 C4 179.69(14)
